data_1543263
loop_
_publ_author_name
'Cheng, Dong'
'Ling, Fei'
'Zheng, Chenguang'
'Ma, Cheng'

_publ_section_title
;
 Tuning of Copper-Catalyzed Multicomponent Reactions toward
 3-Functionalized Oxindoles.
;
_journal_issue 10
_journal_name_full 'Organic letters'
_journal_page_first 2435
_journal_page_last 2438
_journal_paper_doi 10.1021/acs.orglett.6b00964
_journal_volume 18
_journal_year 2016
_chemical_formula_moiety 'C28 H22 N2 O4 S'
_chemical_formula_sum 'C28 H22 N2 O4 S'
_chemical_formula_weight 482.54
_chemical_name_systematic
; 
 ? 
;
_space_group_IT_number 2
_symmetry_cell_setting triclinic
_symmetry_space_group_name_Hall '-P 1'
_symmetry_space_group_name_H-M 'P -1'
_atom_sites_solution_hydrogens geom
_atom_sites_solution_primary direct
_atom_sites_solution_secondary difmap
_audit_creation_method SHELXL-97
_cell_angle_alpha 117.544(6)
_cell_angle_beta 101.784(6)
_cell_angle_gamma 99.146(7)
_cell_formula_units_Z 2
_cell_length_a 9.8063(8)
_cell_length_b 11.6743(8)
_cell_length_c 12.6069(7)
_cell_measurement_reflns_used 2273
_cell_measurement_temperature 293(2)
_cell_measurement_theta_max 29.4505
_cell_measurement_theta_min 3.3582
_cell_volume 1198.13(18)
_computing_cell_refinement 'CrysAlis PRO (Agilent Technologies, 2011)'
_computing_data_collection 'CrysAlis PRO'
_computing_data_reduction 'CrysAlis PRO'
_computing_molecular_graphics 'OLEX2 (Dolomanov et al., 2009)'
_computing_publication_material OLEX2
_computing_structure_refinement 'SHELXL-97 (Sheldrick, 2008)'
_computing_structure_solution 'SHELXS-97 (Sheldrick, 2008)'
_diffrn_ambient_temperature 293(2)
_diffrn_detector_area_resol_mean 10.3592
_diffrn_measured_fraction_theta_full 0.996
_diffrn_measured_fraction_theta_max 0.996
_diffrn_measurement_device_type 'Xcalibur, Atlas, Gemini ultra'
_diffrn_measurement_method '\w scans'
_diffrn_radiation_monochromator graphite
_diffrn_radiation_source 'fine-focus sealed tube'
_diffrn_radiation_type MoK\a
_diffrn_radiation_wavelength 0.71073
_diffrn_reflns_av_R_equivalents 0.0206
_diffrn_reflns_av_sigmaI/netI 0.0328
_diffrn_reflns_limit_h_max 11
_diffrn_reflns_limit_h_min -8
_diffrn_reflns_limit_k_max 14
_diffrn_reflns_limit_k_min -14
_diffrn_reflns_limit_l_max 14
_diffrn_reflns_limit_l_min -15
_diffrn_reflns_number 7690
_diffrn_reflns_theta_full 25.35
_diffrn_reflns_theta_max 25.35
_diffrn_reflns_theta_min 3.36
_exptl_absorpt_coefficient_mu 0.173
_exptl_absorpt_correction_T_max 0.9515
_exptl_absorpt_correction_T_min 0.9215
_exptl_absorpt_correction_type multi-scan
_exptl_absorpt_process_details
;
CrysAlis PRO (Agilent Technologies, 2011) 
;
_exptl_crystal_colour red
_exptl_crystal_density_diffrn 1.338
_exptl_crystal_density_method 'not measured'
_exptl_crystal_description block
_exptl_crystal_F_000 504
_exptl_crystal_size_max 0.48
_exptl_crystal_size_mid 0.32
_exptl_crystal_size_min 0.29
_refine_diff_density_max 0.393
_refine_diff_density_min -0.301
_refine_diff_density_rms 0.038
_refine_ls_extinction_coef 0.0120(16)
_refine_ls_extinction_expression Fc^*^=kFc[1+0.001xFc^2^\l^3^/sin(2\q)]^-1/4^
_refine_ls_extinction_method SHELXL
_refine_ls_goodness_of_fit_ref 1.040
_refine_ls_hydrogen_treatment constr
_refine_ls_matrix_type full
_refine_ls_number_parameters 318
_refine_ls_number_reflns 4376
_refine_ls_number_restraints 7
_refine_ls_restrained_S_all 1.039
_refine_ls_R_factor_all 0.0610
_refine_ls_R_factor_gt 0.0431
_refine_ls_shift/su_max 0.000
_refine_ls_shift/su_mean 0.000
_refine_ls_structure_factor_coef Fsqd
_refine_ls_weighting_details 'calc w=1/[\s^2^(Fo^2^)+(0.0504P)^2^+0.2881P] where P=(Fo^2^+2Fc^2^)/3'
_refine_ls_weighting_scheme calc
_refine_ls_wR_factor_gt 0.1038
_refine_ls_wR_factor_ref 0.1161
_reflns_number_gt 3361
_reflns_number_total 4376
_reflns_threshold_expression >2sigma(I)
_cod_data_source_file ol6b00964_si_002.cif
_cod_data_source_block 111221_lzx111220(6)
_cod_depositor_comments
;
The following automatic conversions were performed:

'_symmetry_cell_setting' value 'Triclinic' changed to 'triclinic'
according to
/usr/data/users/saulius/crontab/automatic-downloads/rss-feeds/ACS/lib/dictionaries/cif_core.dic
dictionary named 'cif_core.dic' version 2.4.2 from 2011-04-26.

Automatic conversion script
Id: cif_fix_values 4268 2015-11-12 08:31:59Z antanas 

 Adding full bibliography for 1543261--1543264.cif.
;
_cod_original_cell_volume 1198.14(18)
_cod_database_code 1543263

loop_
_symmetry_equiv_pos_as_xyz
'x, y, z'
'-x, -y, -z'

loop_
_atom_site_label
_atom_site_type_symbol
_atom_site_fract_x
_atom_site_fract_y
_atom_site_fract_z
_atom_site_U_iso_or_equiv
_atom_site_adp_type
_atom_site_occupancy
_atom_site_symmetry_multiplicity
_atom_site_calc_flag
_atom_site_refinement_flags
S1 S 0.36588(6) 0.71695(5) 0.45590(5) 0.05131(19) Uani 1 1 d .
O1 O 0.36402(15) 0.64811(12) 0.19738(12) 0.0436(3) Uani 1 1 d .
O2 O 0.33535(18) 0.83995(15) 0.47743(18) 0.0800(6) Uani 1 1 d .
O3 O 0.35036(19) 0.67155(19) 0.54137(14) 0.0760(5) Uani 1 1 d .
O4 O -0.02848(19) 0.26172(15) -0.17469(13) 0.0634(4) Uani 1 1 d .
N1 N -0.16441(19) 0.18079(15) -0.08318(15) 0.0459(4) Uani 1 1 d .
N2 N 0.25091(18) 0.59257(16) 0.31896(15) 0.0438(4) Uani 1 1 d .
C1 C 0.5691(3) 0.7641(2) 0.1262(2) 0.0593(6) Uani 1 1 d .
H1 H 0.5798 0.7958 0.2109 0.071 Uiso 1 1 calc R
C2 C 0.6722(3) 0.8244(3) 0.0935(3) 0.0721(7) Uani 1 1 d .
H2 H 0.7525 0.8957 0.1560 0.087 Uiso 1 1 calc R
C3 C 0.6565(3) 0.7794(2) -0.0310(3) 0.0675(7) Uani 1 1 d .
H3 H 0.7255 0.8207 -0.0531 0.081 Uiso 1 1 calc R
C4 C 0.5390(3) 0.6738(2) -0.1229(3) 0.0652(7) Uani 1 1 d .
H4 H 0.5285 0.6438 -0.2073 0.078 Uiso 1 1 calc R
C5 C 0.4364(3) 0.6115(2) -0.0916(2) 0.0547(6) Uani 1 1 d .
H5 H 0.3579 0.5388 -0.1549 0.066 Uiso 1 1 calc R
C6 C 0.4495(2) 0.65675(19) 0.03416(19) 0.0440(5) Uani 1 1 d .
C7 C 0.3404(2) 0.59197(19) 0.06712(18) 0.0411(5) Uani 1 1 d .
C8 C 0.2204(2) 0.48714(18) 0.00053(18) 0.0423(5) Uani 1 1 d .
H8 H 0.1835 0.4357 -0.0870 0.051 Uiso 1 1 calc R
C9 C 0.1572(2) 0.46647(17) 0.08565(17) 0.0381(4) Uani 1 1 d .
C10 C 0.2570(2) 0.57253(18) 0.21187(18) 0.0387(4) Uani 1 1 d .
C11 C 0.5442(2) 0.72875(18) 0.44887(17) 0.0418(5) Uani 1 1 d .
C12 C 0.6066(2) 0.6296(2) 0.44554(19) 0.0491(5) Uani 1 1 d .
H12 H 0.5535 0.5549 0.4437 0.059 Uiso 1 1 calc R
C13 C 0.7486(3) 0.6427(2) 0.4450(2) 0.0549(6) Uani 1 1 d .
H13 H 0.7902 0.5754 0.4418 0.066 Uiso 1 1 calc R
C14 C 0.8307(2) 0.7536(2) 0.4491(2) 0.0530(5) Uani 1 1 d .
C15 C 0.7653(2) 0.8519(2) 0.4538(2) 0.0557(6) Uani 1 1 d .
H15 H 0.8189 0.9277 0.4576 0.067 Uiso 1 1 calc R
C16 C 0.6233(2) 0.8404(2) 0.45306(19) 0.0487(5) Uani 1 1 d .
H16 H 0.5811 0.9072 0.4554 0.058 Uiso 1 1 calc R
C17 C 0.9860(3) 0.7691(3) 0.4507(3) 0.0805(8) Uani 1 1 d .
H17A H 1.0497 0.8325 0.5350 0.121 Uiso 1 1 calc R
H17B H 1.0029 0.8016 0.3957 0.121 Uiso 1 1 calc R
H17C H 1.0050 0.6833 0.4224 0.121 Uiso 1 1 calc R
C18 C -0.0513(2) 0.26816(19) -0.08125(19) 0.0444(5) Uani 1 1 d .
C19 C 0.0338(2) 0.36880(17) 0.05576(17) 0.0387(4) Uani 1 1 d .
C20 C -0.0431(2) 0.33108(17) 0.12722(18) 0.0393(4) Uani 1 1 d .
C21 C -0.1608(2) 0.21532(18) 0.03956(18) 0.0414(5) Uani 1 1 d .
C22 C -0.2561(2) 0.1511(2) 0.0749(2) 0.0511(5) Uani 1 1 d .
H22 H -0.3315 0.0734 0.0150 0.061 Uiso 1 1 calc R
C23 C -0.2361(3) 0.2057(2) 0.2019(2) 0.0581(6) Uani 1 1 d .
H23 H -0.2999 0.1648 0.2281 0.070 Uiso 1 1 calc R
C24 C -0.1231(3) 0.3202(2) 0.2909(2) 0.0550(6) Uani 1 1 d .
H24 H -0.1125 0.3555 0.3761 0.066 Uiso 1 1 calc R
C25 C -0.0252(2) 0.38317(19) 0.25544(19) 0.0474(5) Uani 1 1 d .
H25 H 0.0515 0.4593 0.3162 0.057 Uiso 1 1 calc R
C26 C -0.2645(3) 0.0633(2) -0.1978(2) 0.0557(6) Uani 1 1 d .
H26A H -0.2688 0.0787 -0.2676 0.067 Uiso 1 1 calc R
H26B H -0.3611 0.0510 -0.1895 0.067 Uiso 1 1 calc R
C27 C -0.2216(4) -0.0622(2) -0.2270(2) 0.0692(7) Uani 1 1 d U
H27 H -0.2909 -0.1435 -0.2887 0.083 Uiso 1 1 calc R
C28 C -0.0996(4) -0.0692(3) -0.1759(3) 0.0948(10) Uani 1 1 d U
H28A H -0.0267 0.0093 -0.1137 0.114 Uiso 1 1 calc R
H28B H -0.0833 -0.1529 -0.2008 0.114 Uiso 1 1 calc R

loop_
_atom_site_aniso_label
_atom_site_aniso_U_11
_atom_site_aniso_U_22
_atom_site_aniso_U_33
_atom_site_aniso_U_23
_atom_site_aniso_U_13
_atom_site_aniso_U_12
S1 0.0415(3) 0.0542(3) 0.0420(3) 0.0120(2) 0.0181(2) 0.0077(2)
O1 0.0413(8) 0.0444(7) 0.0446(8) 0.0231(6) 0.0158(6) 0.0077(6)
O2 0.0529(11) 0.0521(9) 0.0994(13) 0.0087(9) 0.0279(10) 0.0193(8)
O3 0.0600(11) 0.1123(14) 0.0435(9) 0.0348(9) 0.0232(8) 0.0021(10)
O4 0.0724(12) 0.0667(10) 0.0403(8) 0.0263(7) 0.0142(8) 0.0019(8)
N1 0.0486(11) 0.0388(8) 0.0422(9) 0.0174(7) 0.0109(8) 0.0076(8)
N2 0.0387(10) 0.0480(9) 0.0411(9) 0.0203(8) 0.0153(8) 0.0084(7)
C1 0.0579(15) 0.0616(14) 0.0605(14) 0.0344(12) 0.0226(12) 0.0078(12)
C2 0.0658(18) 0.0657(15) 0.0851(19) 0.0402(14) 0.0317(15) 0.0043(13)
C3 0.0734(19) 0.0662(15) 0.094(2) 0.0535(15) 0.0521(16) 0.0258(14)
C4 0.0792(19) 0.0686(15) 0.0727(16) 0.0443(14) 0.0461(15) 0.0290(14)
C5 0.0599(15) 0.0575(13) 0.0571(13) 0.0336(11) 0.0274(12) 0.0176(11)
C6 0.0449(12) 0.0457(11) 0.0550(12) 0.0321(10) 0.0222(10) 0.0187(9)
C7 0.0446(12) 0.0451(10) 0.0437(11) 0.0271(9) 0.0186(9) 0.0184(9)
C8 0.0451(12) 0.0446(11) 0.0425(11) 0.0247(9) 0.0164(9) 0.0150(9)
C9 0.0405(11) 0.0381(10) 0.0410(10) 0.0222(8) 0.0153(9) 0.0155(8)
C10 0.0345(11) 0.0396(10) 0.0471(11) 0.0242(9) 0.0162(9) 0.0134(8)
C11 0.0387(11) 0.0432(10) 0.0340(10) 0.0142(8) 0.0111(8) 0.0074(9)
C12 0.0542(14) 0.0409(11) 0.0500(12) 0.0214(9) 0.0199(10) 0.0096(10)
C13 0.0560(15) 0.0556(13) 0.0572(13) 0.0272(11) 0.0229(11) 0.0258(11)
C14 0.0439(13) 0.0677(14) 0.0475(12) 0.0287(11) 0.0182(10) 0.0146(11)
C15 0.0451(13) 0.0596(13) 0.0622(14) 0.0356(11) 0.0148(11) 0.0035(11)
C16 0.0450(13) 0.0466(11) 0.0540(12) 0.0267(10) 0.0137(10) 0.0119(9)
C17 0.0479(16) 0.112(2) 0.096(2) 0.0600(18) 0.0312(15) 0.0270(15)
C18 0.0499(13) 0.0410(10) 0.0423(11) 0.0216(9) 0.0135(10) 0.0142(9)
C19 0.0432(12) 0.0371(9) 0.0405(10) 0.0213(8) 0.0153(9) 0.0159(9)
C20 0.0408(11) 0.0357(9) 0.0463(11) 0.0225(9) 0.0172(9) 0.0145(8)
C21 0.0436(12) 0.0367(10) 0.0475(11) 0.0217(9) 0.0175(9) 0.0158(9)
C22 0.0472(13) 0.0416(11) 0.0615(13) 0.0242(10) 0.0210(11) 0.0078(9)
C23 0.0624(16) 0.0524(13) 0.0728(16) 0.0359(12) 0.0385(13) 0.0159(11)
C24 0.0675(16) 0.0539(12) 0.0543(13) 0.0297(11) 0.0334(12) 0.0195(11)
C25 0.0536(13) 0.0429(11) 0.0458(11) 0.0205(9) 0.0222(10) 0.0131(9)
C26 0.0535(14) 0.0491(12) 0.0492(12) 0.0211(10) 0.0039(10) 0.0056(10)
C27 0.101(2) 0.0474(13) 0.0423(12) 0.0157(10) 0.0130(13) 0.0159(13)
C28 0.132(3) 0.0793(19) 0.096(2) 0.0473(18) 0.052(2) 0.061(2)

loop_
_atom_type_symbol
_atom_type_description
_atom_type_scat_dispersion_real
_atom_type_scat_dispersion_imag
_atom_type_scat_source
C C 0.0033 0.0016 'International Tables Vol C Tables 4.2.6.8 and 6.1.1.4'
H H 0.0000 0.0000 'International Tables Vol C Tables 4.2.6.8 and 6.1.1.4'
N N 0.0061 0.0033 'International Tables Vol C Tables 4.2.6.8 and 6.1.1.4'
O O 0.0106 0.0060 'International Tables Vol C Tables 4.2.6.8 and 6.1.1.4'
S S 0.1246 0.1234 'International Tables Vol C Tables 4.2.6.8 and 6.1.1.4'

loop_
_geom_angle_atom_site_label_1
_geom_angle_atom_site_label_2
_geom_angle_atom_site_label_3
_geom_angle
O2 S1 O3 119.06(11)
O2 S1 N2 108.38(10)
O3 S1 N2 103.61(9)
O2 S1 C11 108.70(10)
O3 S1 C11 107.71(10)
N2 S1 C11 108.99(8)
C10 O1 C7 107.62(14)
C18 N1 C21 110.60(16)
C18 N1 C26 123.44(17)
C21 N1 C26 125.76(17)
C10 N2 S1 124.47(14)
C2 C1 C6 120.7(2)
C2 C1 H1 119.6
C6 C1 H1 119.6
C3 C2 C1 120.0(2)
C3 C2 H2 120.0
C1 C2 H2 120.0
C4 C3 C2 119.9(2)
C4 C3 H3 120.0
C2 C3 H3 120.0
C3 C4 C5 120.7(2)
C3 C4 H4 119.7
C5 C4 H4 119.7
C4 C5 C6 120.2(2)
C4 C5 H5 119.9
C6 C5 H5 119.9
C1 C6 C5 118.40(19)
C1 C6 C7 121.35(19)
C5 C6 C7 120.25(19)
C8 C7 O1 110.82(16)
C8 C7 C6 134.07(18)
O1 C7 C6 115.10(17)
C7 C8 C9 109.04(17)
C7 C8 H8 125.5
C9 C8 H8 125.5
C19 C9 C8 127.67(18)
C19 C9 C10 128.35(17)
C8 C9 C10 103.97(16)
N2 C10 O1 123.50(17)
N2 C10 C9 127.98(17)
O1 C10 C9 108.50(15)
C16 C11 C12 120.51(19)
C16 C11 S1 119.62(16)
C12 C11 S1 119.79(15)
C13 C12 C11 119.23(19)
C13 C12 H12 120.4
C11 C12 H12 120.4
C12 C13 C14 121.6(2)
C12 C13 H13 119.2
C14 C13 H13 119.2
C13 C14 C15 117.7(2)
C13 C14 C17 121.7(2)
C15 C14 C17 120.6(2)
C16 C15 C14 121.8(2)
C16 C15 H15 119.1
C14 C15 H15 119.1
C15 C16 C11 119.2(2)
C15 C16 H16 120.4
C11 C16 H16 120.4
C14 C17 H17A 109.5
C14 C17 H17B 109.5
H17A C17 H17B 109.5
C14 C17 H17C 109.5
H17A C17 H17C 109.5
H17B C17 H17C 109.5
O4 C18 N1 124.48(19)
O4 C18 C19 128.68(19)
N1 C18 C19 106.84(16)
C9 C19 C20 135.24(18)
C9 C19 C18 119.35(17)
C20 C19 C18 105.41(16)
C25 C20 C21 117.87(17)
C25 C20 C19 134.87(18)
C21 C20 C19 107.26(16)
C22 C21 N1 127.26(19)
C22 C21 C20 122.87(18)
N1 C21 C20 109.85(16)
C21 C22 C23 117.8(2)
C21 C22 H22 121.1
C23 C22 H22 121.1
C22 C23 C24 121.2(2)
C22 C23 H23 119.4
C24 C23 H23 119.4
C23 C24 C25 121.1(2)
C23 C24 H24 119.5
C25 C24 H24 119.5
C24 C25 C20 119.2(2)
C24 C25 H25 120.4
C20 C25 H25 120.4
N1 C26 C27 112.64(19)
N1 C26 H26A 109.1
C27 C26 H26A 109.1
N1 C26 H26B 109.1
C27 C26 H26B 109.1
H26A C26 H26B 107.8
C28 C27 C26 126.5(3)
C28 C27 H27 116.7
C26 C27 H27 116.7
C27 C28 H28A 120.0
C27 C28 H28B 120.0
H28A C28 H28B 120.0

loop_
_geom_bond_atom_site_label_1
_geom_bond_atom_site_label_2
_geom_bond_distance
S1 O2 1.4264(17)
S1 O3 1.4264(17)
S1 N2 1.6510(17)
S1 C11 1.756(2)
O1 C10 1.359(2)
O1 C7 1.408(2)
O4 C18 1.214(2)
N1 C18 1.371(3)
N1 C21 1.398(2)
N1 C26 1.446(3)
N2 C10 1.275(2)
C1 C2 1.379(3)
C1 C6 1.387(3)
C1 H1 0.9300
C2 C3 1.370(4)
C2 H2 0.9300
C3 C4 1.368(4)
C3 H3 0.9300
C4 C5 1.376(3)
C4 H4 0.9300
C5 C6 1.389(3)
C5 H5 0.9300
C6 C7 1.451(3)
C7 C8 1.333(3)
C8 C9 1.434(3)
C8 H8 0.9300
C9 C19 1.372(3)
C9 C10 1.476(3)
C11 C16 1.379(3)
C11 C12 1.381(3)
C12 C13 1.378(3)
C12 H12 0.9300
C13 C14 1.385(3)
C13 H13 0.9300
C14 C15 1.385(3)
C14 C17 1.500(3)
C15 C16 1.376(3)
C15 H15 0.9300
C16 H16 0.9300
C17 H17A 0.9600
C17 H17B 0.9600
C17 H17C 0.9600
C18 C19 1.511(3)
C19 C20 1.454(3)
C20 C25 1.398(3)
C20 C21 1.408(3)
C21 C22 1.374(3)
C22 C23 1.377(3)
C22 H22 0.9300
C23 C24 1.381(3)
C23 H23 0.9300
C24 C25 1.385(3)
C24 H24 0.9300
C25 H25 0.9300
C26 C27 1.490(3)
C26 H26A 0.9700
C26 H26B 0.9700
C27 C28 1.272(4)
C27 H27 0.9300
C28 H28A 0.9300
C28 H28B 0.9300
